data_2234381
loop_
_publ_author_name
'Ch\'erif, Sa\"ida Fatma'
'Hizaoui, Khaled'
'Zid, Mohamed Faouzi'
'Driss, Ahmed'

_publ_section_title
;
 Non-centrosymmetric Na~3~Nb~4~As~3~O~19~
;
_journal_coeditor_code RU2026
_journal_issue 4
_journal_name_full 'Acta Crystallographica Section E'
_journal_page_first i25
_journal_page_last i26
_journal_paper_doi 10.1107/S1600536812010537
_journal_volume 68
_journal_year 2012
_chemical_formula_iupac 'Na3 Nb4 As3 O19'
_chemical_formula_moiety 'As3 Na3 Nb4 O19'
_chemical_formula_sum 'As3 Na3 Nb4 O19'
_chemical_formula_weight 969.37
_chemical_name_systematic
;
trisodium tetraniobium triarsenic nonadecaoxide
;
_space_group_IT_number 20
_symmetry_cell_setting orthorhombic
_symmetry_space_group_name_Hall 'C 2c 2'
_symmetry_space_group_name_H-M 'C 2 2 21'
_atom_sites_solution_primary direct
_atom_sites_solution_secondary difmap
_audit_creation_method SHELXL-97
_cell_angle_alpha 90.00
_cell_angle_beta 90.00
_cell_angle_gamma 90.00
_cell_formula_units_Z 4
_cell_length_a 13.014(2)
_cell_length_b 24.170(3)
_cell_length_c 5.0880(9)
_cell_measurement_reflns_used 25
_cell_measurement_temperature 298(2)
_cell_measurement_theta_max 15
_cell_measurement_theta_min 10
_cell_volume 1600.4(4)
_computing_cell_refinement 'CAD-4 EXPRESS (Duisenberg, 1992; Mac\'i\<cek & Yordanov, 1992)'
_computing_data_collection 'CAD-4 EXPRESS (Duisenberg, 1992; Mac\'i\<cek & Yordanov, 1992)'
_computing_data_reduction 'XCAD4 (Harms & Wocadlo, 1995)'
_computing_molecular_graphics 'DIAMOND (Brandenburg, 1998)'
_computing_publication_material 'WinGX (Farrugia, 1999)'
_computing_structure_refinement 'SHELXL97 (Sheldrick, 2008)'
_computing_structure_solution 'SHELXS97 (Sheldrick, 2008)'
_diffrn_ambient_temperature 298(2)
_diffrn_measured_fraction_theta_full 0.998
_diffrn_measured_fraction_theta_max 0.998
_diffrn_measurement_device_type 'Enraf--Nonius CAD-4'
_diffrn_measurement_method \w/2\q
_diffrn_radiation_monochromator graphite
_diffrn_radiation_source 'fine-focus sealed tube'
_diffrn_radiation_type MoK\a
_diffrn_radiation_wavelength 0.71073
_diffrn_reflns_av_R_equivalents 0.0412
_diffrn_reflns_av_sigmaI/netI 0.0466
_diffrn_reflns_limit_h_max 16
_diffrn_reflns_limit_h_min -1
_diffrn_reflns_limit_k_max 30
_diffrn_reflns_limit_k_min -1
_diffrn_reflns_limit_l_max 6
_diffrn_reflns_limit_l_min -6
_diffrn_reflns_number 2116
_diffrn_reflns_theta_full 26.96
_diffrn_reflns_theta_max 26.96
_diffrn_reflns_theta_min 2.97
_diffrn_standards_decay_% 1
_diffrn_standards_interval_time 120
_diffrn_standards_number 2
_exptl_absorpt_coefficient_mu 9.134
_exptl_absorpt_correction_T_max 0.230
_exptl_absorpt_correction_T_min 0.083
_exptl_absorpt_correction_type psi-scan
_exptl_absorpt_process_details '(North <i>et al.</i>, 1968)'
_exptl_crystal_colour colourless
_exptl_crystal_density_diffrn 4.023
_exptl_crystal_density_method 'not measured'
_exptl_crystal_description prism
_exptl_crystal_F_000 1792
_exptl_crystal_size_max 0.35
_exptl_crystal_size_mid 0.25
_exptl_crystal_size_min 0.16
_refine_diff_density_max 0.750
_refine_diff_density_min -0.912
_refine_ls_abs_structure_details 'Flack (1983), 718 Friedel pairs'
_refine_ls_abs_structure_Flack 0.019(16)
_refine_ls_extinction_method none
_refine_ls_goodness_of_fit_ref 1.032
_refine_ls_matrix_type full
_refine_ls_number_parameters 159
_refine_ls_number_reflns 1757
_refine_ls_number_restraints 2
_refine_ls_restrained_S_all 1.031
_refine_ls_R_factor_all 0.0408
_refine_ls_R_factor_gt 0.0288
_refine_ls_shift/su_max 0.001
_refine_ls_shift/su_mean 0.000
_refine_ls_structure_factor_coef Fsqd
_refine_ls_weighting_details 'calc w=1/[\s^2^(Fo^2^)+(0.0368P)^2^+0.0000P] where P=(Fo^2^+2Fc^2^)/3'
_refine_ls_weighting_scheme calc
_refine_ls_wR_factor_gt 0.0712
_refine_ls_wR_factor_ref 0.0763
_reflns_number_gt 1516
_reflns_number_total 1757
_reflns_threshold_expression I>2\s(I)
_cod_data_source_file ru2026.cif
_cod_data_source_block I
_cod_original_cell_volume 1600.4(3)
_cod_database_code 2234381
_cod_database_fobs_code 2234381

loop_
_symmetry_equiv_pos_as_xyz
'x, y, z'
'-x, -y, z+1/2'
'x, -y, -z'
'-x, y, -z+1/2'
'x+1/2, y+1/2, z'
'-x+1/2, -y+1/2, z+1/2'
'x+1/2, -y+1/2, -z'
'-x+1/2, y+1/2, -z+1/2'

loop_
_atom_site_type_symbol
_atom_site_label
_atom_site_fract_x
_atom_site_fract_y
_atom_site_fract_z
_atom_site_U_iso_or_equiv
_atom_site_adp_type
_atom_site_calc_flag
_atom_site_refinement_flags
_atom_site_occupancy
_atom_site_symmetry_multiplicity
Nb Nb1 0.09989(4) 0.61182(2) 0.98822(12) 0.00837(14) Uani d . 1 1
Nb Nb2 0.5000 0.55734(4) 0.7500 0.0191(2) Uani d S 1 2
Nb Nb3 0.5000 0.66841(3) 0.2500 0.0147(2) Uani d S 1 2
As As1 0.28249(5) 0.61930(3) 0.51616(17) 0.00926(16) Uani d . 1 1
As As2 0.0000 0.73103(4) 0.2500 0.0116(2) Uani d S 1 2
Na Na1 0.2677(4) 0.5000 0.0000 0.066(3) Uani d SP 0.937(16) 2
Na Na2 0.0494(12) 0.5000 0.5000 0.044(4) Uani d SP 0.68(3) 2
Na Na3 0.184(4) 0.5000 0.5000 0.027(18) Uiso d SP 0.092(18) 2
Na Na4 0.105(7) 0.5000 0.5000 0.029(17) Uiso d SP 0.11(3) 2
Na Na5 0.771(3) 0.7465(10) 0.753(13) 0.014(11) Uiso d P 0.12(2) 1
Na Na6 0.742(4) 0.7414(15) 0.629(18) 0.022(14) Uiso d P 0.11(3) 1
Na Na7 0.7659(13) 0.7594(7) 0.006(11) 0.010(5) Uiso d P 0.191(16) 1
Na Na8 0.7726(19) 0.7525(11) 0.892(12) 0.018(8) Uiso d P 0.17(2) 1
O O1 0.3557(4) 0.6722(2) 0.3978(9) 0.0126(11) Uani d . 1 1
O O2 0.0000 0.4110(3) 0.7500 0.0139(14) Uani d S 1 2
O O3 0.2178(4) 0.64941(19) 0.7635(11) 0.0148(10) Uani d . 1 1
O O4 0.1043(4) 0.6949(2) 0.1612(10) 0.0151(10) Uani d . 1 1
O O5 0.2132(4) 0.5923(2) 0.2719(12) 0.0156(11) Uani d . 1 1
O O6 0.6461(4) 0.56446(17) 0.8803(9) 0.0096(10) Uani d . 1 1
O O7 0.4590(5) 0.5000 0.0000 0.0149(14) Uani d S 1 2
O O8 0.1235(4) 0.5478(2) 0.8340(10) 0.0151(10) Uani d . 1 1
O O9 -0.0435(4) 0.7711(2) 0.0017(15) 0.0264(14) Uani d . 1 1
O O10 0.0000 0.6408(3) 0.7500 0.0150(15) Uani d S 1 2
O O11 0.4634(4) 0.61482(19) 0.0053(14) 0.0234(13) Uani d . 1 1

loop_
_atom_site_aniso_label
_atom_site_aniso_U_11
_atom_site_aniso_U_22
_atom_site_aniso_U_33
_atom_site_aniso_U_12
_atom_site_aniso_U_13
_atom_site_aniso_U_23
Nb1 0.0069(3) 0.0093(3) 0.0089(3) -0.00043(19) 0.0005(4) -0.0009(2)
Nb2 0.0102(4) 0.0107(4) 0.0364(6) 0.000 -0.0103(5) 0.000
Nb3 0.0139(4) 0.0088(4) 0.0212(4) 0.000 0.0098(4) 0.000
As1 0.0060(3) 0.0116(3) 0.0101(4) 0.0003(2) 0.0005(3) 0.0015(3)
As2 0.0091(5) 0.0072(4) 0.0186(5) 0.000 -0.0002(5) 0.000
Na1 0.012(3) 0.036(4) 0.150(8) 0.000 0.000 0.036(6)
Na2 0.045(8) 0.024(4) 0.063(7) 0.000 0.000 -0.026(5)
O1 0.007(2) 0.015(3) 0.015(3) 0.000(2) -0.0004(19) 0.004(2)
O2 0.010(3) 0.020(3) 0.012(3) 0.000 -0.006(3) 0.000
O3 0.013(2) 0.014(2) 0.017(3) -0.0008(19) 0.004(3) -0.003(2)
O4 0.008(2) 0.015(2) 0.022(3) 0.000(2) -0.001(2) -0.005(2)
O5 0.010(2) 0.018(2) 0.019(3) -0.002(2) -0.007(2) 0.000(2)
O6 0.011(2) 0.002(2) 0.016(3) -0.0010(19) -0.005(2) 0.0001(18)
O7 0.012(3) 0.012(3) 0.020(4) 0.000 0.000 0.009(4)
O8 0.016(2) 0.010(2) 0.020(2) 0.002(2) 0.001(2) -0.006(2)
O9 0.016(3) 0.022(3) 0.041(4) -0.003(2) -0.001(3) 0.025(3)
O10 0.014(3) 0.016(3) 0.015(4) 0.000 -0.005(4) 0.000
O11 0.011(2) 0.023(3) 0.037(3) -0.0011(18) -0.004(3) -0.016(4)

loop_
_atom_type_symbol
_atom_type_description
_atom_type_scat_dispersion_real
_atom_type_scat_dispersion_imag
_atom_type_scat_source
O O 0.0106 0.0060 'International Tables Vol C Tables 4.2.6.8 and 6.1.1.4'
As As 0.0499 2.0058 'International Tables Vol C Tables 4.2.6.8 and 6.1.1.4'
Na Na 0.0362 0.0249 'International Tables Vol C Tables 4.2.6.8 and 6.1.1.4'
Nb Nb -2.0727 0.6215 'International Tables Vol C Tables 4.2.6.8 and 6.1.1.4'

loop_
_geom_angle_atom_site_label_1
_geom_angle_atom_site_label_2
_geom_angle_atom_site_label_3
_geom_angle_site_symmetry_1
_geom_angle_site_symmetry_3
_geom_angle
O8 Nb1 O10 . . 99.1(2)
O8 Nb1 O2 . 2_565 99.9(3)
O10 Nb1 O2 . 2_565 94.80(12)
O8 Nb1 O5 . 1_556 89.2(2)
O10 Nb1 O5 . 1_556 171.3(2)
O2 Nb1 O5 2_565 1_556 86.28(18)
O8 Nb1 O3 . . 90.6(2)
O10 Nb1 O3 . . 89.64(18)
O2 Nb1 O3 2_565 . 167.8(2)
O5 Nb1 O3 1_556 . 87.7(2)
O8 Nb1 O4 . 1_556 168.0(2)
O10 Nb1 O4 . 1_556 86.4(2)
O2 Nb1 O4 2_565 1_556 90.2(2)
O5 Nb1 O4 1_556 1_556 85.0(2)
O3 Nb1 O4 . 1_556 78.75(19)
O7 Nb2 O7 2_665 1_556 89.72(14)
O7 Nb2 O11 2_665 1_556 178.2(2)
O7 Nb2 O11 1_556 1_556 90.3(2)
O7 Nb2 O11 2_665 4_655 90.3(2)
O7 Nb2 O11 1_556 4_655 178.2(2)
O11 Nb2 O11 1_556 4_655 89.8(4)
O7 Nb2 O6 2_665 4_656 95.9(2)
O7 Nb2 O6 1_556 4_656 91.0(2)
O11 Nb2 O6 1_556 4_656 85.9(2)
O11 Nb2 O6 4_655 4_656 87.2(2)
O7 Nb2 O6 2_665 . 91.0(2)
O7 Nb2 O6 1_556 . 95.9(2)
O11 Nb2 O6 1_556 . 87.2(2)
O11 Nb2 O6 4_655 . 85.9(2)
O6 Nb2 O6 4_656 . 170.2(2)
O11 Nb3 O11 . 4_655 91.6(4)
O11 Nb3 O9 . 6_565 177.1(3)
O11 Nb3 O9 4_655 6_565 90.5(3)
O11 Nb3 O9 . 7_565 90.5(3)
O11 Nb3 O9 4_655 7_565 177.1(3)
O9 Nb3 O9 6_565 7_565 87.5(4)
O11 Nb3 O1 . . 92.5(2)
O11 Nb3 O1 4_655 . 91.2(2)
O9 Nb3 O1 6_565 . 89.5(2)
O9 Nb3 O1 7_565 . 86.7(2)
O11 Nb3 O1 . 4_655 91.2(2)
O11 Nb3 O1 4_655 4_655 92.5(2)
O9 Nb3 O1 6_565 4_655 86.7(2)
O9 Nb3 O1 7_565 4_655 89.5(2)
O1 Nb3 O1 . 4_655 174.8(3)
O5 As1 O3 . . 117.2(3)
O5 As1 O6 . 4_656 102.7(2)
O3 As1 O6 . 4_656 112.3(3)
O5 As1 O1 . . 109.4(3)
O3 As1 O1 . . 102.7(2)
O6 As1 O1 4_656 . 112.8(2)
O4 As2 O4 4 . 117.2(3)
O4 As2 O9 4 4 111.6(3)
O4 As2 O9 . 4 103.2(2)
O4 As2 O9 4 . 103.2(2)
O4 As2 O9 . . 111.6(3)
O9 As2 O9 4 . 110.0(4)

loop_
_geom_bond_atom_site_label_1
_geom_bond_atom_site_label_2
_geom_bond_site_symmetry_2
_geom_bond_distance
Nb1 O8 . 1.762(5)
Nb1 O10 . 1.910(3)
Nb1 O2 2_565 1.941(3)
Nb1 O5 1_556 2.117(6)
Nb1 O3 . 2.119(5)
Nb1 O4 1_556 2.194(5)
Nb2 O7 2_665 1.955(2)
Nb2 O7 1_556 1.955(2)
Nb2 O11 1_556 1.961(6)
Nb2 O11 4_655 1.961(6)
Nb2 O6 4_656 2.021(5)
Nb2 O6 . 2.021(5)
Nb3 O11 . 1.859(6)
Nb3 O11 4_655 1.859(6)
Nb3 O9 6_565 2.024(6)
Nb3 O9 7_565 2.024(6)
Nb3 O1 . 2.025(5)
Nb3 O1 4_655 2.025(5)
As1 O5 . 1.669(6)
As1 O3 . 1.680(6)
As1 O6 4_656 1.702(4)
As1 O1 . 1.705(5)
As2 O4 4 1.676(5)
As2 O4 . 1.676(5)
As2 O9 4 1.690(6)
As2 O9 . 1.690(6)
Na1 O8 1_554 2.360(7)
Na1 O8 3_566 2.360(7)
Na1 O7 . 2.489(8)
Na1 O5 . 2.718(6)
Na1 O5 3_565 2.718(6)
Na1 O6 4_655 2.726(6)
Na1 O6 2_664 2.726(6)
Na2 O8 . 2.270(9)
Na2 O8 3_566 2.270(9)
Na2 O2 2_564 2.580(7)
Na2 O2 . 2.580(7)
Na2 O8 2_564 2.667(14)
Na2 O8 4_556 2.667(14)
Na3 O8 3_566 2.202(19)
Na3 O8 . 2.202(19)
Na3 O5 . 2.542(9)
Na3 O5 3_566 2.542(9)
Na3 O6 4_656 2.77(4)
Na3 O6 2_664 2.77(4)
Na4 O8 . 2.069(11)
Na4 O8 3_566 2.069(11)
Na4 O2 2_564 2.85(4)
Na4 O2 . 2.85(4)
Na4 O5 . 2.88(4)
Na4 O5 3_566 2.88(4)
Na5 O3 4_656 2.35(3)
Na5 O1 7_566 2.38(2)
Na5 O4 7_566 2.62(2)
Na5 O9 1_656 2.80(5)
Na6 O3 4_656 2.35(4)
Na6 O1 7_566 2.56(4)
Na6 O4 7_566 2.59(4)
Na6 O9 6_565 2.68(6)
Na7 O9 1_655 2.496(17)
Na7 O4 7_565 2.523(18)
Na7 O3 7_566 2.57(4)
Na7 O1 4_655 2.681(17)
Na8 O9 1_656 2.50(3)
Na8 O4 7_566 2.55(2)
Na8 O1 7_566 2.58(3)
Na8 O3 4_656 2.62(4)
